data_7041543
loop_
_publ_author_name
'Gao, Yang'
'Lin, Yue-Jian'
'Han, Ying-Feng'
'Jin, Guo-Xin'

_publ_section_title
;
 Efficient synthesis of carborane azo derivatives and their reactivity.
;
_journal_issue 5
_journal_name_full 'Dalton transactions (Cambridge, England : 2003)'
_journal_page_first 1585
_journal_page_last 1592
_journal_paper_doi 10.1039/c6dt04550b
_journal_volume 46
_journal_year 2017
_chemical_formula_sum 'C22 H43 B20 Ir N2 O3'
_chemical_formula_weight 791.98
_chemical_name_systematic
; 
 ? 
;
_space_group_crystal_system triclinic
_space_group_IT_number 2
_space_group_name_Hall '-P 1'
_space_group_name_H-M_alt 'P -1'
_symmetry_space_group_name_Hall '-P 1'
_symmetry_space_group_name_H-M 'P -1'
_atom_sites_solution_hydrogens geom
_audit_creation_method SHELXL-2013
_audit_update_record
;
2016-11-24 deposited with the CCDC.
2016-12-22 downloaded from the CCDC.
;
_cell_angle_alpha 91.425(2)
_cell_angle_beta 106.823(2)
_cell_angle_gamma 106.644(2)
_cell_formula_units_Z 2
_cell_length_a 10.2100(10)
_cell_length_b 13.1239(13)
_cell_length_c 14.7976(15)
_cell_measurement_reflns_used 2544
_cell_measurement_temperature 296(2)
_cell_measurement_theta_max 20.73
_cell_measurement_theta_min 2.44
_cell_volume 1805.8(3)
_computing_cell_refinement 'Bruker SAINT'
_computing_data_collection 'Bruker APEX2'
_computing_data_reduction 'Bruker SAINT'
_computing_molecular_graphics 'Bruker SHELXTL'
_computing_publication_material 'Bruker SHELXTL'
_computing_structure_refinement 'SHELXL-2013 (Sheldrick, 2013)'
_computing_structure_solution 'SHELXS-97 (Sheldrick, 2008)'
_diffrn_ambient_temperature 296(2)
_diffrn_measured_fraction_theta_full 0.982
_diffrn_measured_fraction_theta_max 0.983
_diffrn_measurement_device_type 'Bruker APEX-II CCD'
_diffrn_measurement_method '\f and \w scans'
_diffrn_radiation_type MoK\a
_diffrn_radiation_wavelength 0.71073
_diffrn_reflns_av_R_equivalents 0.0456
_diffrn_reflns_av_unetI/netI 0.1000
_diffrn_reflns_Laue_measured_fraction_full 0.982
_diffrn_reflns_Laue_measured_fraction_max 0.983
_diffrn_reflns_limit_h_max 11
_diffrn_reflns_limit_h_min -13
_diffrn_reflns_limit_k_max 16
_diffrn_reflns_limit_k_min -15
_diffrn_reflns_limit_l_max 18
_diffrn_reflns_limit_l_min -18
_diffrn_reflns_number 12765
_diffrn_reflns_point_group_measured_fraction_full 0.982
_diffrn_reflns_point_group_measured_fraction_max 0.983
_diffrn_reflns_theta_full 25.242
_diffrn_reflns_theta_max 26.999
_diffrn_reflns_theta_min 2.050
_exptl_absorpt_coefficient_mu 3.727
_exptl_absorpt_correction_T_max 0.746
_exptl_absorpt_correction_T_min 0.640
_exptl_absorpt_correction_type multi-scan
_exptl_absorpt_process_details sadabs
_exptl_crystal_colour green
_exptl_crystal_density_diffrn 1.457
_exptl_crystal_description sheet
_exptl_crystal_F_000 780
_exptl_crystal_size_max 0.200
_exptl_crystal_size_mid 0.200
_exptl_crystal_size_min 0.010
_refine_diff_density_max 1.307
_refine_diff_density_min -0.678
_refine_diff_density_rms 0.158
_refine_ls_extinction_method none
_refine_ls_goodness_of_fit_ref 1.046
_refine_ls_hydrogen_treatment constr
_refine_ls_matrix_type full
_refine_ls_number_parameters 439
_refine_ls_number_reflns 7741
_refine_ls_number_restraints 0
_refine_ls_restrained_S_all 1.046
_refine_ls_R_factor_all 0.0827
_refine_ls_R_factor_gt 0.0479
_refine_ls_shift/su_max 0.002
_refine_ls_shift/su_mean 0.000
_refine_ls_structure_factor_coef Fsqd
_refine_ls_weighting_details
; 
 w=1/[\s^2^(Fo^2^)+(0.0558P)^2^+0.2994P] 
 where P=(Fo^2^+2Fc^2^)/3 
;
_refine_ls_weighting_scheme calc
_refine_ls_wR_factor_gt 0.1027
_refine_ls_wR_factor_ref 0.1285
_reflns_Friedel_coverage 0.000
_reflns_number_gt 5541
_reflns_number_total 7741
_reflns_threshold_expression 'I > 2\s(I)'
_cod_data_source_file c6dt04550b2.cif
_cod_data_source_block 6a
_cod_depositor_comments 'Adding full bibliography for 7041541--7041547.cif.'
_cod_database_code 7041543
_shelx_space_group_comment
; 
The symmetry employed for this shelxl refinement is uniquely defined 
by the following loop, which should always be used as a source of 
symmetry information in preference to the above space-group names. 
They are only intended as comments. 
;
_shelx_estimated_absorpt_t_min 0.523
_shelx_estimated_absorpt_t_max 0.964
_shelxl_version_number 2013-2

loop_
_space_group_symop_operation_xyz
'x, y, z'
'-x, -y, -z'

loop_
_atom_site_label
_atom_site_type_symbol
_atom_site_fract_x
_atom_site_fract_y
_atom_site_fract_z
_atom_site_U_iso_or_equiv
_atom_site_adp_type
_atom_site_occupancy
_atom_site_site_symmetry_order
_atom_site_calc_flag
_atom_site_refinement_flags_posn
_atom_site_refinement_flags_adp
Ir1 Ir 0.67942(3) 0.81317(2) 0.20100(2) 0.03450(11) Uani 1 1 d . .
N1 N 0.4382(7) 0.6969(6) 0.2734(5) 0.0460(17) Uani 1 1 d . .
N2 N 0.5763(6) 0.7362(5) 0.2903(5) 0.0433(16) Uani 1 1 d . .
O1 O 0.9033(8) 0.6714(7) 0.6396(6) 0.088(3) Uani 1 1 d . .
O2 O 0.6400(6) 0.9538(4) 0.2467(4) 0.0502(15) Uani 1 1 d . .
O3 O 0.8437(7) 1.0331(5) 0.3583(5) 0.073(2) Uani 1 1 d . .
C1 C 0.3553(8) 0.7044(7) 0.1801(6) 0.0420(19) Uani 1 1 d . .
C2 C 0.3554(8) 0.8260(7) 0.1576(7) 0.049(2) Uani 1 1 d . .
H2 H 0.4067 0.8860 0.2081 0.059 Uiso 1 1 calc R U
B3 B 0.4669(10) 0.7714(7) 0.1138(7) 0.039(2) Uani 1 1 d . .
B4 B 0.3578(10) 0.6328(7) 0.0855(6) 0.039(2) Uani 1 1 d . .
H4 H 0.4105 0.5701 0.0885 0.046 Uiso 1 1 calc R U
B5 B 0.1979(10) 0.6129(8) 0.1210(8) 0.051(3) Uani 1 1 d . .
H5 H 0.1489 0.5381 0.1470 0.062 Uiso 1 1 calc R U
B6 B 0.2015(10) 0.7382(9) 0.1704(8) 0.055(3) Uani 1 1 d . .
H6 H 0.1566 0.7464 0.2284 0.065 Uiso 1 1 calc R U
B7 B 0.1967(10) 0.8241(8) 0.0781(8) 0.054(3) Uani 1 1 d . .
H7 H 0.1454 0.8876 0.0759 0.065 Uiso 1 1 calc R U
B8 B 0.3558(10) 0.8431(8) 0.0447(8) 0.050(3) Uani 1 1 d . .
H8 H 0.4075 0.9187 0.0209 0.060 Uiso 1 1 calc R U
B9 B 0.3512(10) 0.7169(8) -0.0022(7) 0.044(2) Uani 1 1 d . .
H9 H 0.3989 0.7077 -0.0585 0.053 Uiso 1 1 calc R U
B10 B 0.1880(10) 0.6227(9) -0.0011(8) 0.050(3) Uani 1 1 d . .
H10 H 0.1296 0.5542 -0.0565 0.060 Uiso 1 1 calc R U
B11 B 0.0974(10) 0.6863(8) 0.0530(8) 0.056(3) Uani 1 1 d . .
H11 H -0.0206 0.6578 0.0336 0.067 Uiso 1 1 calc R U
B12 B 0.1878(11) 0.7547(8) -0.0266(8) 0.052(3) Uani 1 1 d . .
H12 H 0.1308 0.7722 -0.0969 0.062 Uiso 1 1 calc R U
B13 B 0.6954(15) 1.2265(9) 0.2872(8) 0.068(3) Uani 1 1 d . .
H13 H 0.7609 1.2435 0.2387 0.081 Uiso 1 1 calc R U
B14 B 0.5172(13) 1.1360(10) 0.2510(8) 0.063(3) Uani 1 1 d . .
H14 H 0.4661 1.0931 0.1788 0.076 Uiso 1 1 calc R U
B15 B 0.4856(13) 1.0731(10) 0.3487(10) 0.070(3) Uani 1 1 d . .
H15 H 0.4139 0.9908 0.3416 0.084 Uiso 1 1 calc R U
B16 B 0.6461(14) 1.1235(10) 0.4446(8) 0.066(3) Uani 1 1 d . .
H16 H 0.6806 1.0731 0.4993 0.079 Uiso 1 1 calc R U
B17 B 0.6764(15) 1.2613(11) 0.4736(9) 0.073(4) Uani 1 1 d . .
H17 H 0.7290 1.3007 0.5469 0.087 Uiso 1 1 calc R U
B18 B 0.7106(16) 1.3263(10) 0.3738(10) 0.080(4) Uani 1 1 d . .
H18 H 0.7857 1.4075 0.3822 0.096 Uiso 1 1 calc R U
B19 B 0.5490(18) 1.2783(10) 0.2776(11) 0.090(5) Uani 1 1 d . .
H19 H 0.5171 1.3297 0.2231 0.108 Uiso 1 1 calc R U
B20 B 0.4215(15) 1.1834(11) 0.3125(11) 0.087(5) Uani 1 1 d . .
H20 H 0.3063 1.1724 0.2795 0.105 Uiso 1 1 calc R U
B21 B 0.4999(14) 1.1761(11) 0.4359(10) 0.082(5) Uani 1 1 d . .
H21 H 0.4352 1.1607 0.4849 0.099 Uiso 1 1 calc R U
B22 B 0.5391(15) 1.2988(12) 0.3924(10) 0.087(5) Uani 1 1 d . .
H22 H 0.5008 1.3633 0.4132 0.104 Uiso 1 1 calc R U
C3 C 0.6538(8) 0.7161(6) 0.3797(6) 0.0390(18) Uani 1 1 d . .
C4 C 0.7734(9) 0.7949(7) 0.4373(6) 0.051(2) Uani 1 1 d . .
H4A H 0.8026 0.8605 0.4150 0.061 Uiso 1 1 calc R U
C5 C 0.8491(10) 0.7805(8) 0.5242(7) 0.063(3) Uani 1 1 d . .
H5A H 0.9238 0.8369 0.5634 0.075 Uiso 1 1 calc R U
C6 C 0.8146(10) 0.6827(9) 0.5536(7) 0.064(3) Uani 1 1 d . .
C7 C 0.7041(11) 0.5950(9) 0.4980(7) 0.071(3) Uani 1 1 d . .
H7A H 0.6880 0.5271 0.5178 0.085 Uiso 1 1 calc R U
C8 C 0.6182(10) 0.6134(7) 0.4108(6) 0.050(2) Uani 1 1 d . .
H8A H 0.5386 0.5586 0.3738 0.060 Uiso 1 1 calc R U
C9 C 0.8801(17) 0.5720(14) 0.6765(11) 0.138(7) Uani 1 1 d . .
H9A H 0.7884 0.5521 0.6875 0.208 Uiso 1 1 calc R U
H9B H 0.9546 0.5778 0.7353 0.208 Uiso 1 1 calc R U
H9C H 0.8816 0.5184 0.6317 0.208 Uiso 1 1 calc R U
C10 C 0.6506(9) 1.1082(6) 0.3327(6) 0.045(2) Uani 1 1 d . .
C11 C 0.7594(10) 1.2136(7) 0.4028(7) 0.062(3) Uani 1 1 d . .
H11A H 0.8606 1.2162 0.4261 0.075 Uiso 1 1 calc R U
C12 C 0.7180(8) 1.0195(8) 0.3090(7) 0.051(2) Uani 1 1 d . .
C13 C 0.7585(8) 0.7229(7) 0.1187(6) 0.044(2) Uani 1 1 d . .
C14 C 0.7861(9) 0.8279(7) 0.0907(6) 0.045(2) Uani 1 1 d . .
C15 C 0.8815(8) 0.8991(7) 0.1694(7) 0.047(2) Uani 1 1 d . .
C16 C 0.9252(8) 0.8437(7) 0.2462(6) 0.044(2) Uani 1 1 d . .
C17 C 0.8493(10) 0.7290(7) 0.2170(8) 0.056(2) Uani 1 1 d . .
C18 C 0.6799(10) 0.6188(8) 0.0532(9) 0.081(4) Uani 1 1 d . .
H18A H 0.7473 0.5947 0.0317 0.121 Uiso 1 1 calc R U
H18B H 0.6084 0.6303 -0.0005 0.121 Uiso 1 1 calc R U
H18C H 0.6343 0.5656 0.0871 0.121 Uiso 1 1 calc R U
C19 C 0.7324(12) 0.8548(12) -0.0083(8) 0.091(4) Uani 1 1 d . .
H19A H 0.6562 0.8854 -0.0126 0.137 Uiso 1 1 calc R U
H19B H 0.6969 0.7909 -0.0523 0.137 Uiso 1 1 calc R U
H19C H 0.8095 0.9054 -0.0234 0.137 Uiso 1 1 calc R U
C20 C 0.9414(12) 1.0205(8) 0.1704(9) 0.081(4) Uani 1 1 d . .
H20A H 0.8697 1.0533 0.1732 0.122 Uiso 1 1 calc R U
H20B H 0.9673 1.0355 0.1136 0.122 Uiso 1 1 calc R U
H20C H 1.0249 1.0487 0.2249 0.122 Uiso 1 1 calc R U
C21 C 1.0449(9) 0.8867(9) 0.3392(7) 0.070(3) Uani 1 1 d . .
H21A H 1.1355 0.9106 0.3269 0.105 Uiso 1 1 calc R U
H21B H 1.0459 0.8312 0.3802 0.105 Uiso 1 1 calc R U
H21C H 1.0293 0.9457 0.3695 0.105 Uiso 1 1 calc R U
C22 C 0.8656(12) 0.6373(9) 0.2715(10) 0.092(4) Uani 1 1 d . .
H22A H 0.7735 0.5841 0.2585 0.138 Uiso 1 1 calc R U
H22B H 0.9036 0.6620 0.3383 0.138 Uiso 1 1 calc R U
H22C H 0.9302 0.6068 0.2529 0.138 Uiso 1 1 calc R U

loop_
_atom_site_aniso_label
_atom_site_aniso_U_11
_atom_site_aniso_U_22
_atom_site_aniso_U_33
_atom_site_aniso_U_23
_atom_site_aniso_U_13
_atom_site_aniso_U_12
Ir1 0.02638(15) 0.02840(16) 0.04744(19) -0.00278(11) 0.01284(12) 0.00562(10)
N1 0.039(4) 0.054(4) 0.049(4) 0.005(3) 0.022(3) 0.011(3)
N2 0.023(3) 0.045(4) 0.058(4) -0.002(3) 0.011(3) 0.006(3)
O1 0.081(5) 0.089(6) 0.087(6) 0.046(5) 0.017(4) 0.021(5)
O2 0.046(3) 0.040(3) 0.065(4) -0.015(3) 0.017(3) 0.016(3)
O3 0.055(4) 0.057(4) 0.100(5) -0.023(4) 0.013(4) 0.023(3)
C1 0.027(4) 0.047(5) 0.055(5) 0.010(4) 0.019(4) 0.010(3)
C2 0.032(4) 0.044(5) 0.067(6) -0.010(4) 0.013(4) 0.009(4)
B3 0.043(5) 0.024(4) 0.051(5) 0.007(4) 0.013(4) 0.014(4)
B4 0.039(5) 0.028(4) 0.047(5) 0.010(4) 0.008(4) 0.015(4)
B5 0.032(5) 0.039(5) 0.077(7) 0.024(5) 0.009(5) 0.007(4)
B6 0.027(5) 0.060(7) 0.081(8) 0.004(6) 0.026(5) 0.012(4)
B7 0.035(5) 0.040(5) 0.091(8) 0.026(5) 0.013(5) 0.021(4)
B8 0.036(5) 0.040(5) 0.077(7) 0.028(5) 0.020(5) 0.013(4)
B9 0.033(5) 0.041(5) 0.058(6) 0.013(5) 0.011(4) 0.015(4)
B10 0.028(4) 0.063(7) 0.055(6) -0.002(5) 0.010(4) 0.011(4)
B11 0.031(5) 0.048(6) 0.084(8) 0.011(5) 0.019(5) 0.005(4)
B12 0.043(5) 0.043(6) 0.066(7) 0.015(5) 0.010(5) 0.014(4)
B13 0.111(10) 0.053(7) 0.057(7) 0.017(5) 0.042(7) 0.034(7)
B14 0.076(8) 0.067(8) 0.048(6) -0.015(5) 0.004(6) 0.042(6)
B15 0.058(7) 0.063(8) 0.087(9) 0.000(7) 0.024(7) 0.015(6)
B16 0.077(8) 0.070(8) 0.052(7) -0.005(6) 0.024(6) 0.020(6)
B17 0.085(9) 0.073(8) 0.063(8) -0.015(6) 0.022(7) 0.032(7)
B18 0.101(10) 0.059(7) 0.101(10) -0.023(7) 0.071(9) 0.019(7)
B19 0.130(13) 0.057(8) 0.101(11) 0.036(7) 0.025(10) 0.068(9)
B20 0.059(7) 0.079(9) 0.113(11) -0.039(8) 0.008(8) 0.029(7)
B21 0.078(8) 0.076(9) 0.100(10) -0.031(7) 0.065(8) 0.001(7)
B22 0.086(9) 0.089(10) 0.102(11) -0.035(8) 0.050(8) 0.035(8)
C3 0.037(4) 0.035(4) 0.047(5) -0.003(4) 0.018(4) 0.008(3)
C4 0.050(5) 0.043(5) 0.058(6) -0.001(4) 0.018(4) 0.012(4)
C5 0.049(5) 0.066(7) 0.054(6) -0.003(5) 0.002(5) 0.004(5)
C6 0.043(5) 0.090(8) 0.047(5) 0.009(5) 0.014(4) 0.003(5)
C7 0.068(7) 0.062(6) 0.070(7) 0.013(5) 0.022(6) -0.001(5)
C8 0.056(5) 0.044(5) 0.044(5) 0.001(4) 0.016(4) 0.007(4)
C9 0.125(13) 0.167(17) 0.106(11) 0.076(11) 0.000(10) 0.051(12)
C10 0.051(5) 0.031(4) 0.050(5) -0.001(4) 0.013(4) 0.011(4)
C11 0.048(5) 0.046(5) 0.075(7) -0.002(5) 0.002(5) 0.005(4)
C12 0.022(4) 0.062(6) 0.068(6) 0.017(5) 0.016(4) 0.008(4)
C13 0.038(4) 0.046(5) 0.056(5) -0.011(4) 0.023(4) 0.019(4)
C14 0.043(5) 0.050(5) 0.053(5) 0.003(4) 0.026(4) 0.018(4)
C15 0.026(4) 0.044(5) 0.078(6) 0.022(5) 0.026(4) 0.007(4)
C16 0.030(4) 0.048(5) 0.055(5) -0.002(4) 0.018(4) 0.009(4)
C17 0.047(5) 0.047(5) 0.090(7) 0.026(5) 0.032(5) 0.026(4)
C18 0.048(6) 0.065(7) 0.128(10) -0.043(7) 0.040(6) 0.005(5)
C19 0.061(7) 0.156(13) 0.065(7) 0.030(8) 0.034(6) 0.028(8)
C20 0.079(8) 0.041(6) 0.127(10) 0.005(6) 0.053(7) 0.003(5)
C21 0.034(5) 0.095(8) 0.077(7) -0.007(6) 0.008(5) 0.025(5)
C22 0.077(7) 0.083(8) 0.167(13) 0.076(8) 0.075(8) 0.057(7)

loop_
_atom_type_symbol
_atom_type_description
_atom_type_scat_dispersion_real
_atom_type_scat_dispersion_imag
_atom_type_scat_source
C C 0.0033 0.0016 'International Tables Vol C Tables 4.2.6.8 and 6.1.1.4'
H H 0.0000 0.0000 'International Tables Vol C Tables 4.2.6.8 and 6.1.1.4'
B B 0.0013 0.0007 'International Tables Vol C Tables 4.2.6.8 and 6.1.1.4'
N N 0.0061 0.0033 'International Tables Vol C Tables 4.2.6.8 and 6.1.1.4'
O O 0.0106 0.0060 'International Tables Vol C Tables 4.2.6.8 and 6.1.1.4'
Ir Ir -1.4442 7.9887 'International Tables Vol C Tables 4.2.6.8 and 6.1.1.4'

loop_
_geom_angle_atom_site_label_1
_geom_angle_atom_site_label_2
_geom_angle_atom_site_label_3
_geom_angle
N2 Ir1 B3 79.6(3)
N2 Ir1 O2 87.2(3)
B3 Ir1 O2 84.6(3)
N2 Ir1 C13 118.2(3)
B3 Ir1 C13 98.5(3)
O2 Ir1 C13 154.5(3)
N2 Ir1 C14 156.3(3)
B3 Ir1 C14 98.9(3)
O2 Ir1 C14 116.3(3)
C13 Ir1 C14 38.3(3)
N2 Ir1 C15 150.9(3)
B3 Ir1 C15 129.5(3)
O2 Ir1 C15 95.8(3)
C13 Ir1 C15 62.7(3)
C14 Ir1 C15 36.7(3)
N2 Ir1 C17 99.7(3)
B3 Ir1 C17 131.2(4)
O2 Ir1 C17 144.1(3)
C13 Ir1 C17 38.7(3)
C14 Ir1 C17 63.3(3)
C15 Ir1 C17 61.9(3)
N2 Ir1 C16 116.1(3)
B3 Ir1 C16 159.4(3)
O2 Ir1 C16 108.3(3)
C13 Ir1 C16 62.9(3)
C14 Ir1 C16 61.2(3)
C15 Ir1 C16 35.8(3)
C17 Ir1 C16 37.4(3)
N2 N1 C1 114.3(6)
N1 N2 C3 112.1(6)
N1 N2 Ir1 126.9(6)
C3 N2 Ir1 121.0(5)
C6 O1 C9 120.8(10)
C12 O2 Ir1 126.0(6)
N1 C1 C2 114.8(7)
N1 C1 B4 121.1(7)
C2 C1 B4 111.3(6)
N1 C1 B5 123.3(7)
C2 C1 B5 111.9(6)
B4 C1 B5 65.2(6)
N1 C1 B6 116.1(7)
C2 C1 B6 61.8(5)
B4 C1 B6 116.9(7)
B5 C1 B6 62.7(6)
N1 C1 B3 111.1(6)
C2 C1 B3 62.0(5)
B4 C1 B3 63.0(5)
B5 C1 B3 118.3(7)
B6 C1 B3 117.2(7)
C1 C2 B8 110.7(7)
C1 C2 B7 110.7(6)
B8 C2 B7 63.5(6)
C1 C2 B6 61.4(5)
B8 C2 B6 116.2(7)
B7 C2 B6 63.1(6)
C1 C2 B3 62.8(5)
B8 C2 B3 62.4(5)
B7 C2 B3 116.3(7)
B6 C2 B3 117.5(7)
C2 B3 B9 100.6(6)
C2 B3 C1 55.2(5)
B9 B3 C1 99.0(6)
C2 B3 B8 57.0(5)
B9 B3 B8 59.3(6)
C1 B3 B8 100.5(6)
C2 B3 B4 100.2(6)
B9 B3 B4 57.6(5)
C1 B3 B4 55.8(5)
B8 B3 B4 104.6(6)
C2 B3 Ir1 114.5(5)
B9 B3 Ir1 143.8(6)
C1 B3 Ir1 107.9(5)
B8 B3 Ir1 134.7(6)
B4 B3 Ir1 120.5(5)
C1 B4 B9 104.9(7)
C1 B4 B10 103.1(7)
B9 B4 B10 60.4(5)
C1 B4 B3 61.2(5)
B9 B4 B3 60.2(5)
B10 B4 B3 109.4(6)
C1 B4 B5 57.5(5)
B9 B4 B5 108.3(7)
B10 B4 B5 59.5(5)
B3 B4 B5 110.3(7)
C1 B5 B11 104.4(7)
C1 B5 B6 59.7(5)
B11 B5 B6 60.0(6)
C1 B5 B10 103.3(6)
B11 B5 B10 59.1(6)
B6 B5 B10 107.5(7)
C1 B5 B4 57.3(5)
B11 B5 B4 107.2(7)
B6 B5 B4 108.0(6)
B10 B5 B4 60.0(5)
C1 B6 C2 56.8(5)
C1 B6 B11 102.0(7)
C2 B6 B11 103.2(7)
C1 B6 B5 57.5(5)
C2 B6 B5 103.6(7)
B11 B6 B5 59.1(6)
C1 B6 B7 102.8(7)
C2 B6 B7 57.7(5)
B11 B6 B7 60.0(6)
B5 B6 B7 107.0(8)
C2 B7 B12 105.3(7)
C2 B7 B11 103.6(7)
B12 B7 B11 61.7(6)
C2 B7 B8 58.1(5)
B12 B7 B8 60.4(6)
B11 B7 B8 108.3(8)
C2 B7 B6 59.2(5)
B12 B7 B6 109.9(7)
B11 B7 B6 58.9(6)
B8 B7 B6 108.5(7)
C2 B8 B9 103.7(7)
C2 B8 B12 104.2(7)
B9 B8 B12 61.7(6)
C2 B8 B7 58.4(6)
B9 B8 B7 107.2(7)
B12 B8 B7 58.7(6)
C2 B8 B3 60.7(5)
B9 B8 B3 59.8(5)
B12 B8 B3 111.4(7)
B7 B8 B3 110.6(7)
B4 B9 B8 109.4(7)
B4 B9 B3 62.2(5)
B8 B9 B3 60.9(5)
B4 B9 B10 61.9(5)
B8 B9 B10 107.8(7)
B3 B9 B10 112.3(7)
B4 B9 B12 109.8(7)
B8 B9 B12 59.5(6)
B3 B9 B12 110.5(7)
B10 B9 B12 59.6(5)
B11 B10 B9 109.1(7)
B11 B10 B12 61.6(6)
B9 B10 B12 61.4(6)
B11 B10 B5 58.8(6)
B9 B10 B5 106.9(7)
B12 B10 B5 108.7(8)
B11 B10 B4 107.4(7)
B9 B10 B4 57.7(5)
B12 B10 B4 107.8(7)
B5 B10 B4 60.5(5)
B5 B11 B10 62.0(6)
B5 B11 B6 61.0(6)
B10 B11 B6 110.6(7)
B5 B11 B7 109.4(7)
B10 B11 B7 107.5(7)
B6 B11 B7 61.1(6)
B5 B11 B12 110.2(7)
B10 B11 B12 60.3(6)
B6 B11 B12 109.0(7)
B7 B11 B12 58.4(6)
B7 B12 B8 60.9(6)
B7 B12 B10 106.9(7)
B8 B12 B10 106.7(7)
B7 B12 B11 59.9(6)
B8 B12 B11 107.2(8)
B10 B12 B11 58.1(6)
B7 B12 B9 106.7(7)
B8 B12 B9 58.8(6)
B10 B12 B9 59.0(5)
B11 B12 B9 104.5(7)
C11 B13 C10 57.0(5)
C11 B13 B18 60.1(7)
C10 B13 B18 106.2(8)
C11 B13 B14 103.9(8)
C10 B13 B14 57.4(6)
B18 B13 B14 109.4(9)
C11 B13 B19 105.5(9)
C10 B13 B19 105.1(9)
B18 B13 B19 60.2(8)
B14 B13 B19 61.2(8)
C10 B14 B20 106.6(9)
C10 B14 B15 59.7(6)
B20 B14 B15 61.8(8)
C10 B14 B13 58.9(6)
B20 B14 B13 107.1(8)
B15 B14 B13 108.7(8)
C10 B14 B19 104.9(8)
B20 B14 B19 58.4(8)
B15 B14 B19 108.2(9)
B13 B14 B19 59.5(7)
C10 B15 B14 58.1(6)
C10 B15 B16 57.8(6)
B14 B15 B16 106.5(9)
C10 B15 B20 103.1(9)
B14 B15 B20 58.8(8)
B16 B15 B20 107.5(9)
C10 B15 B21 103.9(8)
B14 B15 B21 106.7(9)
B16 B15 B21 60.4(8)
B20 B15 B21 59.9(8)
C11 B16 C10 57.7(6)
C11 B16 B17 60.4(7)
C10 B16 B17 106.6(9)
C11 B16 B15 106.0(9)
C10 B16 B15 59.1(6)
B17 B16 B15 108.7(10)
C11 B16 B21 104.8(9)
C10 B16 B21 104.9(9)
B17 B16 B21 58.7(7)
B15 B16 B21 60.4(7)
C11 B17 B21 104.3(8)
C11 B17 B22 104.2(8)
B21 B17 B22 59.2(8)
C11 B17 B16 57.1(6)
B21 B17 B16 61.4(8)
B22 B17 B16 107.9(9)
C11 B17 B18 58.3(6)
B21 B17 B18 107.7(10)
B22 B17 B18 60.3(8)
B16 B17 B18 106.7(8)
C11 B18 B13 57.9(6)
C11 B18 B19 104.2(8)
B13 B18 B19 60.8(8)
C11 B18 B22 103.5(9)
B13 B18 B22 107.1(10)
B19 B18 B22 58.8(8)
C11 B18 B17 58.9(7)
B13 B18 B17 107.2(9)
B19 B18 B17 106.4(9)
B22 B18 B17 58.9(8)
B20 B19 B22 61.6(8)
B20 B19 B18 109.9(10)
B22 B19 B18 60.9(8)
B20 B19 B13 107.0(8)
B22 B19 B13 107.3(10)
B18 B19 B13 59.0(7)
B20 B19 B14 58.4(7)
B22 B19 B14 107.2(9)
B18 B19 B14 106.9(8)
B13 B19 B14 59.4(7)
B14 B20 B19 63.1(8)
B14 B20 B22 109.3(9)
B19 B20 B22 59.6(8)
B14 B20 B15 59.5(7)
B19 B20 B15 110.1(9)
B22 B20 B15 107.3(10)
B14 B20 B21 107.5(9)
B19 B20 B21 106.9(9)
B22 B20 B21 58.0(8)
B15 B20 B21 60.2(8)
B22 B21 B17 60.9(8)
B22 B21 B20 60.9(8)
B17 B21 B20 109.0(10)
B22 B21 B15 109.4(9)
B17 B21 B15 108.6(8)
B20 B21 B15 59.9(7)
B22 B21 B16 108.0(8)
B17 B21 B16 59.9(7)
B20 B21 B16 106.5(8)
B15 B21 B16 59.1(7)
B21 B22 B19 108.6(9)
B21 B22 B17 59.9(9)
B19 B22 B17 109.0(9)
B21 B22 B20 61.1(8)
B19 B22 B20 58.8(8)
B17 B22 B20 108.4(10)
B21 B22 B18 108.6(10)
B19 B22 B18 60.2(8)
B17 B22 B18 60.8(8)
B20 B22 B18 107.1(8)
C4 C3 N2 120.5(7)
C4 C3 C8 118.0(8)
N2 C3 C8 121.3(7)
C5 C4 C3 122.8(9)
C4 C5 C6 118.7(9)
C5 C6 O1 115.7(9)
C5 C6 C7 123.2(10)
O1 C6 C7 120.9(10)
C6 C7 C8 117.3(9)
C7 C8 C3 119.4(8)
C12 C10 C11 117.0(7)
C12 C10 B14 121.5(7)
C11 C10 B14 111.9(7)
C12 C10 B16 116.4(8)
C11 C10 B16 60.9(6)
B14 C10 B16 114.3(8)
C12 C10 B13 117.2(7)
C11 C10 B13 60.7(6)
B14 C10 B13 63.7(7)
B16 C10 B13 113.1(7)
C12 C10 B15 120.9(7)
C11 C10 B15 111.7(7)
B14 C10 B15 62.3(7)
B16 C10 B15 63.0(7)
B13 C10 B15 114.7(8)
C10 C11 B16 61.5(6)
C10 C11 B13 62.2(6)
B16 C11 B13 114.8(8)
C10 C11 B18 112.0(8)
B16 C11 B18 114.9(9)
B13 C11 B18 62.1(7)
C10 C11 B17 111.3(8)
B16 C11 B17 62.5(7)
B13 C11 B17 113.8(9)
B18 C11 B17 62.8(7)
O2 C12 O3 131.5(10)
O2 C12 C10 113.9(7)
O3 C12 C10 114.6(8)
C14 C13 C17 108.4(7)
C14 C13 C18 126.3(9)
C17 C13 C18 123.6(9)
C14 C13 Ir1 72.9(4)
C17 C13 Ir1 75.4(5)
C18 C13 Ir1 129.5(6)
C15 C14 C13 107.9(8)
C15 C14 C19 126.4(9)
C13 C14 C19 125.4(9)
C15 C14 Ir1 73.3(5)
C13 C14 Ir1 68.8(4)
C19 C14 Ir1 127.6(6)
C14 C15 C16 110.6(8)
C14 C15 C20 125.3(9)
C16 C15 C20 123.9(9)
C14 C15 Ir1 70.0(4)
C16 C15 Ir1 75.1(4)
C20 C15 Ir1 125.8(6)
C15 C16 C17 107.9(7)
C15 C16 C21 128.2(8)
C17 C16 C21 123.3(9)
C15 C16 Ir1 69.2(4)
C17 C16 Ir1 69.8(4)
C21 C16 Ir1 133.4(6)
C13 C17 C16 104.9(7)
C13 C17 C22 126.6(10)
C16 C17 C22 128.4(10)
C13 C17 Ir1 65.8(4)
C16 C17 Ir1 72.8(5)
C22 C17 Ir1 127.8(6)

loop_
_geom_bond_atom_site_label_1
_geom_bond_atom_site_label_2
_geom_bond_distance
Ir1 N2 2.033(7)
Ir1 B3 2.083(9)
Ir1 O2 2.132(5)
Ir1 C13 2.141(7)
Ir1 C14 2.194(8)
Ir1 C15 2.236(7)
Ir1 C17 2.271(9)
Ir1 C16 2.311(8)
N1 N2 1.300(8)
N1 C1 1.418(10)
N2 C3 1.406(10)
O1 C6 1.372(12)
O1 C9 1.411(15)
O2 C12 1.170(10)
O3 C12 1.237(10)
C1 C2 1.638(12)
C1 B4 1.676(13)
C1 B5 1.679(12)
C1 B6 1.719(12)
C1 B3 1.774(12)
C2 B8 1.693(14)
C2 B7 1.698(13)
C2 B6 1.727(12)
C2 B3 1.761(12)
B3 B9 1.770(14)
B3 B8 1.790(13)
B3 B4 1.805(12)
B4 B9 1.723(13)
B4 B10 1.799(13)
B4 B5 1.808(14)
B5 B11 1.736(15)
B5 B6 1.769(16)
B5 B10 1.791(15)
B6 B11 1.752(16)
B6 B7 1.792(15)
B7 B12 1.744(17)
B7 B11 1.771(14)
B7 B8 1.785(14)
B8 B9 1.762(15)
B8 B12 1.776(14)
B9 B10 1.772(13)
B9 B12 1.814(14)
B10 B11 1.741(15)
B10 B12 1.782(15)
B11 B12 1.804(15)
B13 C11 1.678(15)
B13 C10 1.702(13)
B13 B18 1.751(16)
B13 B14 1.782(18)
B13 B19 1.783(19)
B14 C10 1.674(14)
B14 B20 1.733(17)
B14 B15 1.746(18)
B14 B19 1.814(17)
B15 C10 1.703(14)
B15 B16 1.768(17)
B15 B20 1.786(19)
B15 B21 1.791(17)
B16 C11 1.669(15)
B16 C10 1.679(14)
B16 B17 1.765(17)
B16 B21 1.791(19)
B17 C11 1.729(16)
B17 B21 1.744(18)
B17 B22 1.76(2)
B17 B18 1.79(2)
B18 C11 1.718(17)
B18 B19 1.77(2)
B18 B22 1.787(18)
B19 B20 1.73(2)
B19 B22 1.75(2)
B20 B22 1.783(18)
B20 B21 1.79(2)
B21 B22 1.73(2)
C3 C4 1.385(11)
C3 C8 1.417(11)
C4 C5 1.344(12)
C5 C6 1.347(14)
C6 C7 1.395(13)
C7 C8 1.405(14)
C10 C12 1.590(13)
C10 C11 1.614(11)
C13 C14 1.422(12)
C13 C17 1.467(13)
C13 C18 1.518(11)
C14 C15 1.395(12)
C14 C19 1.498(14)
C15 C16 1.398(12)
C15 C20 1.532(12)
C16 C17 1.469(12)
C16 C21 1.516(12)
C17 C22 1.487(13)

loop_
_geom_torsion_atom_site_label_1
_geom_torsion_atom_site_label_2
_geom_torsion_atom_site_label_3
_geom_torsion_atom_site_label_4
_geom_torsion
C1 N1 N2 C3 -173.3(7)
C1 N1 N2 Ir1 4.2(10)
N2 N1 C1 C2 -70.3(9)
N2 N1 C1 B4 68.0(9)
N2 N1 C1 B5 147.1(8)
N2 N1 C1 B6 -139.6(7)
N2 N1 C1 B3 -2.4(10)
N1 C1 C2 B8 143.0(6)
B4 C1 C2 B8 0.7(8)
B5 C1 C2 B8 -70.1(8)
B6 C1 C2 B8 -109.3(7)
B3 C1 C2 B8 41.3(6)
N1 C1 C2 B7 -148.5(7)
B4 C1 C2 B7 69.2(8)
B5 C1 C2 B7 -1.6(10)
B6 C1 C2 B7 -40.8(7)
B3 C1 C2 B7 109.8(8)
N1 C1 C2 B6 -107.6(8)
B4 C1 C2 B6 110.0(7)
B5 C1 C2 B6 39.2(7)
B3 C1 C2 B6 150.7(7)
N1 C1 C2 B3 101.7(7)
B4 C1 C2 B3 -40.6(6)
B5 C1 C2 B3 -111.4(7)
B6 C1 C2 B3 -150.7(7)
C1 C2 B3 B9 93.6(6)
B8 C2 B3 B9 -42.2(6)
B7 C2 B3 B9 -7.3(8)
B6 C2 B3 B9 64.6(9)
B8 C2 B3 C1 -135.8(7)
B7 C2 B3 C1 -100.9(7)
B6 C2 B3 C1 -29.0(7)
C1 C2 B3 B8 135.8(7)
B7 C2 B3 B8 34.9(7)
B6 C2 B3 B8 106.8(8)
C1 C2 B3 B4 34.9(5)
B8 C2 B3 B4 -100.9(7)
B7 C2 B3 B4 -65.9(8)
B6 C2 B3 B4 5.9(9)
C1 C2 B3 Ir1 -95.5(6)
B8 C2 B3 Ir1 128.7(6)
B7 C2 B3 Ir1 163.7(6)
B6 C2 B3 Ir1 -124.5(7)
N1 C1 B3 C2 -107.7(7)
B4 C1 B3 C2 137.1(7)
B5 C1 B3 C2 101.1(8)
B6 C1 B3 C2 29.0(7)
N1 C1 B3 B9 155.5(7)
C2 C1 B3 B9 -96.7(6)
B4 C1 B3 B9 40.3(6)
B5 C1 B3 B9 4.3(9)
B6 C1 B3 B9 -67.7(8)
N1 C1 B3 B8 -144.2(7)
C2 C1 B3 B8 -36.5(6)
B4 C1 B3 B8 100.6(7)
B5 C1 B3 B8 64.6(9)
B6 C1 B3 B8 -7.4(9)
N1 C1 B3 B4 115.2(8)
C2 C1 B3 B4 -137.1(7)
B5 C1 B3 B4 -36.0(7)
B6 C1 B3 B4 -108.0(8)
N1 C1 B3 Ir1 0.1(8)
C2 C1 B3 Ir1 107.8(6)
B4 C1 B3 Ir1 -115.1(6)
B5 C1 B3 Ir1 -151.1(6)
B6 C1 B3 Ir1 136.9(6)
N1 C1 B4 B9 -142.3(7)
C2 C1 B4 B9 -2.6(8)
B5 C1 B4 B9 102.4(7)
B6 C1 B4 B9 65.6(8)
B3 C1 B4 B9 -42.8(6)
N1 C1 B4 B10 155.3(7)
C2 C1 B4 B10 -65.0(7)
B5 C1 B4 B10 40.1(6)
B6 C1 B4 B10 3.2(9)
B3 C1 B4 B10 -105.2(7)
N1 C1 B4 B3 -99.5(7)
C2 C1 B4 B3 40.2(6)
B5 C1 B4 B3 145.3(7)
B6 C1 B4 B3 108.4(8)
N1 C1 B4 B5 115.3(8)
C2 C1 B4 B5 -105.1(7)
B6 C1 B4 B5 -36.8(7)
B3 C1 B4 B5 -145.3(7)
C2 B3 B4 C1 -34.6(6)
B9 B3 B4 C1 -130.8(7)
B8 B3 B4 C1 -92.9(7)
Ir1 B3 B4 C1 91.9(7)
C2 B3 B4 B9 96.2(7)
C1 B3 B4 B9 130.8(7)
B8 B3 B4 B9 37.9(7)
Ir1 B3 B4 B9 -137.3(7)
C2 B3 B4 B10 59.9(8)
B9 B3 B4 B10 -36.2(6)
C1 B3 B4 B10 94.6(7)
B8 B3 B4 B10 1.6(9)
Ir1 B3 B4 B10 -173.6(6)
C2 B3 B4 B5 -3.8(8)
B9 B3 B4 B5 -100.0(7)
C1 B3 B4 B5 30.8(6)
B8 B3 B4 B5 -62.1(8)
Ir1 B3 B4 B5 122.7(6)
N1 C1 B5 B11 146.4(8)
C2 C1 B5 B11 2.8(10)
B4 C1 B5 B11 -101.4(8)
B6 C1 B5 B11 41.6(7)
B3 C1 B5 B11 -66.2(9)
N1 C1 B5 B6 104.7(9)
C2 C1 B5 B6 -38.9(7)
B4 C1 B5 B6 -143.0(7)
B3 C1 B5 B6 -107.8(8)
N1 C1 B5 B10 -152.5(7)
C2 C1 B5 B10 63.9(9)
B4 C1 B5 B10 -40.3(7)
B6 C1 B5 B10 102.7(8)
B3 C1 B5 B10 -5.1(10)
N1 C1 B5 B4 -112.2(9)
C2 C1 B5 B4 104.2(7)
B6 C1 B5 B4 143.0(7)
B3 C1 B5 B4 35.2(6)
B9 B4 B5 C1 -96.3(7)
B10 B4 B5 C1 -133.3(7)
B3 B4 B5 C1 -32.2(6)
C1 B4 B5 B11 96.4(8)
B9 B4 B5 B11 0.1(9)
B10 B4 B5 B11 -37.0(7)
B3 B4 B5 B11 64.2(9)
C1 B4 B5 B6 33.1(7)
B9 B4 B5 B6 -63.2(9)
B10 B4 B5 B6 -100.2(8)
B3 B4 B5 B6 0.9(9)
C1 B4 B5 B10 133.3(7)
B9 B4 B5 B10 37.0(7)
B3 B4 B5 B10 101.2(7)
N1 C1 B6 C2 105.6(8)
B4 C1 B6 C2 -100.9(7)
B5 C1 B6 C2 -138.7(7)
B3 C1 B6 C2 -29.1(7)
N1 C1 B6 B11 -156.4(7)
C2 C1 B6 B11 98.0(7)
B4 C1 B6 B11 -2.9(9)
B5 C1 B6 B11 -40.6(6)
B3 C1 B6 B11 68.9(8)
N1 C1 B6 B5 -115.8(8)
C2 C1 B6 B5 138.7(7)
B4 C1 B6 B5 37.7(7)
B3 C1 B6 B5 109.6(8)
N1 C1 B6 B7 142.0(7)
C2 C1 B6 B7 36.5(6)
B4 C1 B6 B7 -64.4(9)
B5 C1 B6 B7 -102.2(8)
B3 C1 B6 B7 7.4(9)
B8 C2 B6 C1 100.4(8)
B7 C2 B6 C1 136.7(8)
B3 C2 B6 C1 29.4(7)
C1 C2 B6 B11 -95.9(7)
B8 C2 B6 B11 4.5(10)
B7 C2 B6 B11 40.8(7)
B3 C2 B6 B11 -66.4(9)
C1 C2 B6 B5 -35.0(6)
B8 C2 B6 B5 65.4(9)
B7 C2 B6 B5 101.7(8)
B3 C2 B6 B5 -5.5(10)
C1 C2 B6 B7 -136.7(8)
B8 C2 B6 B7 -36.3(8)
B3 C2 B6 B7 -107.2(8)
B11 B5 B6 C1 -132.0(7)
B10 B5 B6 C1 -95.5(7)
B4 B5 B6 C1 -32.2(6)
C1 B5 B6 C2 34.6(6)
B11 B5 B6 C2 -97.4(8)
B10 B5 B6 C2 -60.8(8)
B4 B5 B6 C2 2.5(9)
C1 B5 B6 B11 132.0(7)
B10 B5 B6 B11 36.5(6)
B4 B5 B6 B11 99.9(7)
C1 B5 B6 B7 94.6(7)
B11 B5 B6 B7 -37.5(6)
B10 B5 B6 B7 -0.9(8)
B4 B5 B6 B7 62.4(8)
C1 C2 B7 B12 -64.2(8)
B8 C2 B7 B12 39.3(7)
B6 C2 B7 B12 -104.3(7)
B3 C2 B7 B12 4.8(9)
C1 C2 B7 B11 -0.3(9)
B8 C2 B7 B11 103.3(8)
B6 C2 B7 B11 -40.4(7)
B3 C2 B7 B11 68.7(9)
C1 C2 B7 B8 -103.5(7)
B6 C2 B7 B8 -143.6(7)
B3 C2 B7 B8 -34.5(7)
C1 C2 B7 B6 40.1(7)
B8 C2 B7 B6 143.6(7)
B3 C2 B7 B6 109.1(8)
C1 B6 B7 C2 -36.1(6)
B11 B6 B7 C2 -132.7(7)
B5 B6 B7 C2 -95.6(7)
C1 B6 B7 B12 60.4(8)
C2 B6 B7 B12 96.4(7)
B11 B6 B7 B12 -36.3(7)
B5 B6 B7 B12 0.8(9)
C1 B6 B7 B11 96.6(7)
C2 B6 B7 B11 132.7(7)
B5 B6 B7 B11 37.1(6)
C1 B6 B7 B8 -4.0(9)
C2 B6 B7 B8 32.1(7)
B11 B6 B7 B8 -100.6(8)
B5 B6 B7 B8 -63.5(9)
C1 C2 B8 B9 1.5(8)
B7 C2 B8 B9 -102.0(7)
B6 C2 B8 B9 -65.9(9)
B3 C2 B8 B9 43.0(6)
C1 C2 B8 B12 65.3(8)
B7 C2 B8 B12 -38.2(7)
B6 C2 B8 B12 -2.1(10)
B3 C2 B8 B12 106.8(7)
C1 C2 B8 B7 103.5(7)
B6 C2 B8 B7 36.1(7)
B3 C2 B8 B7 145.0(7)
C1 C2 B8 B3 -41.5(6)
B7 C2 B8 B3 -145.0(7)
B6 C2 B8 B3 -108.9(8)
B12 B7 B8 C2 -135.4(7)
B11 B7 B8 C2 -94.9(8)
B6 B7 B8 C2 -32.5(7)
C2 B7 B8 B9 95.7(7)
B12 B7 B8 B9 -39.7(7)
B11 B7 B8 B9 0.8(10)
B6 B7 B8 B9 63.2(9)
C2 B7 B8 B12 135.4(7)
B11 B7 B8 B12 40.5(7)
B6 B7 B8 B12 102.9(8)
C2 B7 B8 B3 32.3(7)
B12 B7 B8 B3 -103.1(8)
B11 B7 B8 B3 -62.7(10)
B6 B7 B8 B3 -0.2(10)
B9 B3 B8 C2 129.9(7)
C1 B3 B8 C2 35.6(6)
B4 B3 B8 C2 92.8(7)
Ir1 B3 B8 C2 -93.0(8)
C2 B3 B8 B9 -129.9(7)
C1 B3 B8 B9 -94.3(6)
B4 B3 B8 B9 -37.1(6)
Ir1 B3 B8 B9 137.1(9)
C2 B3 B8 B12 -94.7(8)
B9 B3 B8 B12 35.2(7)
C1 B3 B8 B12 -59.1(9)
B4 B3 B8 B12 -1.9(9)
Ir1 B3 B8 B12 172.3(7)
C2 B3 B8 B7 -31.4(7)
B9 B3 B8 B7 98.5(8)
C1 B3 B8 B7 4.2(9)
B4 B3 B8 B7 61.4(9)
Ir1 B3 B8 B7 -124.4(8)
C1 B4 B9 B8 3.6(8)
B10 B4 B9 B8 100.3(7)
B3 B4 B9 B8 -39.8(6)
B5 B4 B9 B8 63.7(8)
C1 B4 B9 B3 43.3(6)
B10 B4 B9 B3 140.1(7)
B5 B4 B9 B3 103.4(7)
C1 B4 B9 B10 -96.8(7)
B3 B4 B9 B10 -140.1(7)
B5 B4 B9 B10 -36.7(7)
C1 B4 B9 B12 -60.0(8)
B10 B4 B9 B12 36.7(7)
B3 B4 B9 B12 -103.4(8)
B5 B4 B9 B12 0.1(9)
C2 B8 B9 B4 -3.1(8)
B12 B8 B9 B4 -102.1(7)
B7 B8 B9 B4 -63.8(9)
B3 B8 B9 B4 40.4(6)
C2 B8 B9 B3 -43.5(6)
B12 B8 B9 B3 -142.4(7)
B7 B8 B9 B3 -104.2(8)
C2 B8 B9 B10 62.6(8)
B12 B8 B9 B10 -36.3(7)
B7 B8 B9 B10 1.9(9)
B3 B8 B9 B10 106.1(7)
C2 B8 B9 B12 98.9(7)
B7 B8 B9 B12 38.3(7)
B3 B8 B9 B12 142.4(7)
C2 B3 B9 B4 -95.4(6)
C1 B3 B9 B4 -39.4(6)
B8 B3 B9 B4 -136.3(7)
Ir1 B3 B9 B4 98.6(10)
C2 B3 B9 B8 40.9(6)
C1 B3 B9 B8 97.0(6)
B4 B3 B9 B8 136.3(7)
Ir1 B3 B9 B8 -125.1(10)
C2 B3 B9 B10 -57.7(8)
C1 B3 B9 B10 -1.7(8)
B8 B3 B9 B10 -98.6(8)
B4 B3 B9 B10 37.7(7)
Ir1 B3 B9 B10 136.3(9)
C2 B3 B9 B12 6.7(8)
C1 B3 B9 B12 62.8(7)
B8 B3 B9 B12 -34.1(6)
B4 B3 B9 B12 102.2(7)
Ir1 B3 B9 B12 -159.2(8)
B4 B9 B10 B11 98.9(8)
B8 B9 B10 B11 -4.0(10)
B3 B9 B10 B11 61.1(9)
B12 B9 B10 B11 -40.3(7)
B4 B9 B10 B12 139.2(8)
B8 B9 B10 B12 36.3(7)
B3 B9 B10 B12 101.4(8)
B4 B9 B10 B5 36.7(7)
B8 B9 B10 B5 -66.2(9)
B3 B9 B10 B5 -1.1(10)
B12 B9 B10 B5 -102.5(8)
B8 B9 B10 B4 -102.9(8)
B3 B9 B10 B4 -37.8(6)
B12 B9 B10 B4 -139.2(8)
C1 B5 B10 B11 -99.0(7)
B6 B5 B10 B11 -36.9(6)
B4 B5 B10 B11 -138.0(7)
C1 B5 B10 B9 3.5(9)
B11 B5 B10 B9 102.4(8)
B6 B5 B10 B9 65.5(8)
B4 B5 B10 B9 -35.5(6)
C1 B5 B10 B12 -61.4(8)
B11 B5 B10 B12 37.6(7)
B6 B5 B10 B12 0.7(9)
B4 B5 B10 B12 -100.3(7)
C1 B5 B10 B4 39.0(6)
B11 B5 B10 B4 138.0(7)
B6 B5 B10 B4 101.1(7)
C1 B4 B10 B11 -2.1(8)
B9 B4 B10 B11 -102.0(8)
B3 B4 B10 B11 -65.8(8)
B5 B4 B10 B11 36.9(6)
C1 B4 B10 B9 99.8(7)
B3 B4 B10 B9 36.2(7)
B5 B4 B10 B9 138.8(8)
C1 B4 B10 B12 62.8(8)
B9 B4 B10 B12 -37.0(7)
B3 B4 B10 B12 -0.9(9)
B5 B4 B10 B12 101.8(8)
C1 B4 B10 B5 -39.0(6)
B9 B4 B10 B5 -138.8(8)
B3 B4 B10 B5 -102.7(7)
C1 B5 B11 B10 97.1(7)
B6 B5 B11 B10 138.6(7)
B4 B5 B11 B10 37.4(7)
C1 B5 B11 B6 -41.5(6)
B10 B5 B11 B6 -138.6(7)
B4 B5 B11 B6 -101.2(7)
C1 B5 B11 B7 -2.9(10)
B6 B5 B11 B7 38.6(7)
B10 B5 B11 B7 -100.0(8)
B4 B5 B11 B7 -62.6(10)
C1 B5 B11 B12 59.6(10)
B6 B5 B11 B12 101.1(8)
B10 B5 B11 B12 -37.5(7)
B4 B5 B11 B12 -0.2(10)
B9 B10 B11 B5 -98.6(7)
B12 B10 B11 B5 -138.9(7)
B4 B10 B11 B5 -37.6(6)
B9 B10 B11 B6 -60.5(9)
B12 B10 B11 B6 -100.7(8)
B5 B10 B11 B6 38.1(7)
B4 B10 B11 B6 0.5(10)
B9 B10 B11 B7 4.5(10)
B12 B10 B11 B7 -35.7(7)
B5 B10 B11 B7 103.1(8)
B4 B10 B11 B7 65.5(9)
B9 B10 B11 B12 40.3(7)
B5 B10 B11 B12 138.9(7)
B4 B10 B11 B12 101.3(7)
C1 B6 B11 B5 39.8(6)
C2 B6 B11 B5 98.1(7)
B7 B6 B11 B5 137.8(7)
C1 B6 B11 B10 1.3(9)
C2 B6 B11 B10 59.6(9)
B5 B6 B11 B10 -38.6(7)
B7 B6 B11 B10 99.2(8)
C1 B6 B11 B7 -97.9(7)
C2 B6 B11 B7 -39.6(6)
B5 B6 B11 B7 -137.8(7)
C1 B6 B11 B12 -63.3(9)
C2 B6 B11 B12 -5.0(9)
B5 B6 B11 B12 -103.1(8)
B7 B6 B11 B12 34.7(7)
C2 B7 B11 B5 2.0(10)
B12 B7 B11 B5 102.3(8)
B8 B7 B11 B5 62.5(10)
B6 B7 B11 B5 -38.5(7)
C2 B7 B11 B10 -63.8(9)
B12 B7 B11 B10 36.6(7)
B8 B7 B11 B10 -3.3(10)
B6 B7 B11 B10 -104.3(8)
C2 B7 B11 B6 40.5(7)
B12 B7 B11 B6 140.9(7)
B8 B7 B11 B6 101.0(8)
C2 B7 B11 B12 -100.3(8)
B8 B7 B11 B12 -39.9(7)
B6 B7 B11 B12 -140.9(7)
C2 B7 B12 B8 -38.2(6)
B11 B7 B12 B8 -135.6(7)
B6 B7 B12 B8 -100.5(7)
C2 B7 B12 B10 61.9(8)
B11 B7 B12 B10 -35.5(6)
B8 B7 B12 B10 100.1(7)
B6 B7 B12 B10 -0.4(9)
C2 B7 B12 B11 97.4(7)
B8 B7 B12 B11 135.6(7)
B6 B7 B12 B11 35.1(7)
C2 B7 B12 B9 0.0(8)
B11 B7 B12 B9 -97.4(7)
B8 B7 B12 B9 38.2(6)
B6 B7 B12 B9 -62.3(8)
C2 B8 B12 B7 38.1(6)
B9 B8 B12 B7 136.2(7)
B3 B8 B12 B7 101.7(8)
C2 B8 B12 B10 -62.3(9)
B9 B8 B12 B10 35.8(7)
B7 B8 B12 B10 -100.3(8)
B3 B8 B12 B10 1.4(10)
C2 B8 B12 B11 -1.3(9)
B9 B8 B12 B11 96.8(8)
B7 B8 B12 B11 -39.3(7)
B3 B8 B12 B11 62.4(9)
C2 B8 B12 B9 -98.1(7)
B7 B8 B12 B9 -136.2(7)
B3 B8 B12 B9 -34.5(7)
B11 B10 B12 B7 36.2(7)
B9 B10 B12 B7 -99.7(8)
B5 B10 B12 B7 -0.2(9)
B4 B10 B12 B7 -64.3(8)
B11 B10 B12 B8 100.2(8)
B9 B10 B12 B8 -35.7(7)
B5 B10 B12 B8 63.7(9)
B4 B10 B12 B8 -0.3(10)
B9 B10 B12 B11 -135.9(8)
B5 B10 B12 B11 -36.5(7)
B4 B10 B12 B11 -100.5(8)
B11 B10 B12 B9 135.9(8)
B5 B10 B12 B9 99.5(7)
B4 B10 B12 B9 35.4(7)
B5 B11 B12 B7 -100.9(8)
B10 B11 B12 B7 -139.2(7)
B6 B11 B12 B7 -35.8(7)
B5 B11 B12 B8 -61.1(10)
B10 B11 B12 B8 -99.3(8)
B6 B11 B12 B8 4.0(10)
B7 B11 B12 B8 39.8(7)
B5 B11 B12 B10 38.2(7)
B6 B11 B12 B10 103.4(8)
B7 B11 B12 B10 139.2(7)
B5 B11 B12 B9 0.2(10)
B10 B11 B12 B9 -38.0(7)
B6 B11 B12 B9 65.3(9)
B7 B11 B12 B9 101.1(7)
B4 B9 B12 B7 62.2(8)
B8 B9 B12 B7 -39.2(7)
B3 B9 B12 B7 -4.5(9)
B10 B9 B12 B7 100.0(8)
B4 B9 B12 B8 101.4(8)
B3 B9 B12 B8 34.7(6)
B10 B9 B12 B8 139.2(8)
B4 B9 B12 B10 -37.7(7)
B8 B9 B12 B10 -139.2(8)
B3 B9 B12 B10 -104.5(8)
B4 B9 B12 B11 -0.2(9)
B8 B9 B12 B11 -101.6(8)
B3 B9 B12 B11 -66.9(8)
B10 B9 B12 B11 37.6(7)
C11 B13 B14 C10 -34.5(7)
B18 B13 B14 C10 -97.3(9)
B19 B13 B14 C10 -134.7(9)
C11 B13 B14 B20 64.9(11)
C10 B13 B14 B20 99.5(10)
B18 B13 B14 B20 2.2(12)
B19 B13 B14 B20 -35.3(9)
C11 B13 B14 B15 -0.3(11)
C10 B13 B14 B15 34.2(7)
B18 B13 B14 B15 -63.1(11)
B19 B13 B14 B15 -100.5(9)
C11 B13 B14 B19 100.2(9)
C10 B13 B14 B19 134.7(9)
B18 B13 B14 B19 37.4(9)
B20 B14 B15 C10 -133.7(8)
B13 B14 B15 C10 -33.9(7)
B19 B14 B15 C10 -97.0(9)
C10 B14 B15 B16 32.9(7)
B20 B14 B15 B16 -100.8(10)
B13 B14 B15 B16 -1.0(11)
B19 B14 B15 B16 -64.1(11)
C10 B14 B15 B20 133.7(8)
B13 B14 B15 B20 99.8(9)
B19 B14 B15 B20 36.7(9)
C10 B14 B15 B21 96.3(9)
B20 B14 B15 B21 -37.4(9)
B13 B14 B15 B21 62.3(11)
B19 B14 B15 B21 -0.7(12)
C10 B15 B16 C11 35.0(7)
B14 B15 B16 C11 2.0(11)
B20 B15 B16 C11 -59.7(11)
B21 B15 B16 C11 -98.2(10)
B14 B15 B16 C10 -33.0(7)
B20 B15 B16 C10 -94.7(10)
B21 B15 B16 C10 -133.2(9)
C10 B15 B16 B17 98.5(9)
B14 B15 B16 B17 65.5(10)
B20 B15 B16 B17 3.8(12)
B21 B15 B16 B17 -34.7(9)
C10 B15 B16 B21 133.2(9)
B14 B15 B16 B21 100.2(10)
B20 B15 B16 B21 38.5(9)
C10 B16 B17 C11 -35.8(7)
B15 B16 B17 C11 -98.2(9)
B21 B16 B17 C11 -133.5(9)
C11 B16 B17 B21 133.5(9)
C10 B16 B17 B21 97.7(10)
B15 B16 B17 B21 35.4(9)
C11 B16 B17 B22 95.6(9)
C10 B16 B17 B22 59.8(11)
B15 B16 B17 B22 -2.6(12)
B21 B16 B17 B22 -37.9(9)
C11 B16 B17 B18 32.1(9)
C10 B16 B17 B18 -3.7(12)
B15 B16 B17 B18 -66.1(11)
B21 B16 B17 B18 -101.4(11)
C10 B13 B18 C11 34.8(7)
B14 B13 B18 C11 95.3(9)
B19 B13 B18 C11 133.1(9)
C11 B13 B18 B19 -133.1(9)
C10 B13 B18 B19 -98.3(10)
B14 B13 B18 B19 -37.8(9)
C11 B13 B18 B22 -95.5(11)
C10 B13 B18 B22 -60.7(13)
B14 B13 B18 B22 -0.2(13)
B19 B13 B18 B22 37.6(10)
C11 B13 B18 B17 -33.6(9)
C10 B13 B18 B17 1.2(13)
B14 B13 B18 B17 61.7(12)
B19 B13 B18 B17 99.6(10)
B21 B17 B18 C11 -96.2(9)
B22 B17 B18 C11 -133.0(9)
B16 B17 B18 C11 -31.6(8)
C11 B17 B18 B13 33.1(8)
B21 B17 B18 B13 -63.1(12)
B22 B17 B18 B13 -99.9(11)
B16 B17 B18 B13 1.5(13)
C11 B17 B18 B19 96.9(8)
B21 B17 B18 B19 0.7(11)
B22 B17 B18 B19 -36.1(8)
B16 B17 B18 B19 65.3(11)
C11 B17 B18 B22 133.0(9)
B21 B17 B18 B22 36.9(8)
B16 B17 B18 B22 101.4(10)
C11 B18 B19 B20 58.7(11)
B13 B18 B19 B20 98.3(9)
B22 B18 B19 B20 -38.7(10)
B17 B18 B19 B20 -2.6(12)
C11 B18 B19 B22 97.4(10)
B13 B18 B19 B22 137.0(10)
B17 B18 B19 B22 36.2(8)
C11 B18 B19 B13 -39.6(7)
B22 B18 B19 B13 -137.0(10)
B17 B18 B19 B13 -100.9(9)
C11 B18 B19 B14 -3.2(12)
B13 B18 B19 B14 36.5(9)
B22 B18 B19 B14 -100.6(11)
B17 B18 B19 B14 -64.4(11)
C11 B13 B19 B20 -62.4(12)
C10 B13 B19 B20 -3.1(12)
B18 B13 B19 B20 -103.4(11)
B14 B13 B19 B20 35.2(9)
C11 B13 B19 B22 2.4(12)
C10 B13 B19 B22 61.8(11)
B18 B13 B19 B22 -38.6(9)
B14 B13 B19 B22 100.0(10)
C11 B13 B19 B18 41.0(8)
C10 B13 B19 B18 100.4(9)
B14 B13 B19 B18 138.6(9)
C11 B13 B19 B14 -97.6(9)
C10 B13 B19 B14 -38.3(8)
B18 B13 B19 B14 -138.6(9)
C10 B14 B19 B20 -100.6(10)
B15 B14 B19 B20 -38.2(9)
B13 B14 B19 B20 -139.6(10)
C10 B14 B19 B22 -61.3(12)
B20 B14 B19 B22 39.3(10)
B15 B14 B19 B22 1.1(13)
B13 B14 B19 B22 -100.3(11)
C10 B14 B19 B18 2.7(12)
B20 B14 B19 B18 103.3(11)
B15 B14 B19 B18 65.2(12)
B13 B14 B19 B18 -36.3(8)
C10 B14 B19 B13 39.0(8)
B20 B14 B19 B13 139.6(10)
B15 B14 B19 B13 101.4(9)
C10 B14 B20 B19 97.5(10)
B15 B14 B20 B19 138.2(9)
B13 B14 B20 B19 35.7(9)
C10 B14 B20 B22 58.6(13)
B15 B14 B20 B22 99.2(12)
B13 B14 B20 B22 -3.3(14)
B19 B14 B20 B22 -39.0(10)
C10 B14 B20 B15 -40.6(8)
B13 B14 B20 B15 -102.5(9)
B19 B14 B20 B15 -138.2(9)
C10 B14 B20 B21 -2.9(12)
B15 B14 B20 B21 37.7(9)
B13 B14 B20 B21 -64.7(11)
B19 B14 B20 B21 -100.4(10)
B22 B19 B20 B14 -136.5(10)
B18 B19 B20 B14 -98.1(9)
B13 B19 B20 B14 -35.6(9)
B18 B19 B20 B22 38.5(9)
B13 B19 B20 B22 100.9(11)
B14 B19 B20 B22 136.5(10)
B22 B19 B20 B15 -98.8(11)
B18 B19 B20 B15 -60.4(12)
B13 B19 B20 B15 2.1(13)
B14 B19 B20 B15 37.7(8)
B22 B19 B20 B21 -35.1(9)
B18 B19 B20 B21 3.4(12)
B13 B19 B20 B21 65.8(12)
B14 B19 B20 B21 101.5(10)
C10 B15 B20 B14 39.0(7)
B16 B15 B20 B14 99.0(9)
B21 B15 B20 B14 137.7(9)
C10 B15 B20 B19 -0.3(12)
B14 B15 B20 B19 -39.3(9)
B16 B15 B20 B19 59.7(12)
B21 B15 B20 B19 98.4(10)
C10 B15 B20 B22 -63.5(11)
B14 B15 B20 B22 -102.6(11)
B16 B15 B20 B22 -3.5(13)
B21 B15 B20 B22 35.2(8)
C10 B15 B20 B21 -98.7(9)
B14 B15 B20 B21 -137.7(9)
B16 B15 B20 B21 -38.7(8)
C11 B17 B21 B22 -98.2(9)
B16 B17 B21 B22 -137.1(9)
B18 B17 B21 B22 -37.3(8)
C11 B17 B21 B20 -59.5(12)
B22 B17 B21 B20 38.7(9)
B16 B17 B21 B20 -98.4(9)
B18 B17 B21 B20 1.3(12)
C11 B17 B21 B15 4.1(13)
B22 B17 B21 B15 102.3(11)
B16 B17 B21 B15 -34.8(9)
B18 B17 B21 B15 64.9(12)
C11 B17 B21 B16 38.9(8)
B22 B17 B21 B16 137.1(9)
B18 B17 B21 B16 99.7(9)
B14 B20 B21 B22 102.2(10)
B19 B20 B21 B22 35.8(8)
B15 B20 B21 B22 139.6(9)
B14 B20 B21 B17 63.5(12)
B19 B20 B21 B17 -2.9(12)
B22 B20 B21 B17 -38.7(8)
B15 B20 B21 B17 101.0(10)
B14 B20 B21 B15 -37.4(8)
B19 B20 B21 B15 -103.9(10)
B22 B20 B21 B15 -139.6(9)
B14 B20 B21 B16 0.4(12)
B19 B20 B21 B16 -66.0(11)
B22 B20 B21 B16 -101.8(9)
B15 B20 B21 B16 37.8(9)
C10 B15 B21 B22 60.4(12)
B14 B15 B21 B22 0.0(13)
B16 B15 B21 B22 99.9(10)
B20 B15 B21 B22 -36.9(10)
C10 B15 B21 B17 -4.4(13)
B14 B15 B21 B17 -64.7(13)
B16 B15 B21 B17 35.1(10)
B20 B15 B21 B17 -101.6(11)
C10 B15 B21 B20 97.3(10)
B14 B15 B21 B20 36.9(9)
B16 B15 B21 B20 136.7(10)
C10 B15 B21 B16 -39.5(8)
B14 B15 B21 B16 -99.8(9)
B20 B15 B21 B16 -136.7(10)
C11 B16 B21 B22 -2.0(11)
C10 B16 B21 B22 -61.8(10)
B17 B16 B21 B22 38.7(9)
B15 B16 B21 B22 -102.2(10)
C11 B16 B21 B17 -40.7(8)
C10 B16 B21 B17 -100.6(9)
B15 B16 B21 B17 -140.9(10)
C11 B16 B21 B20 62.1(10)
C10 B16 B21 B20 2.2(11)
B17 B16 B21 B20 102.8(10)
B15 B16 B21 B20 -38.2(9)
C11 B16 B21 B15 100.2(9)
C10 B16 B21 B15 40.4(8)
B17 B16 B21 B15 140.9(10)
B17 B21 B22 B19 101.7(10)
B20 B21 B22 B19 -35.8(10)
B15 B21 B22 B19 0.6(14)
B16 B21 B22 B19 63.4(13)
B20 B21 B22 B17 -137.5(9)
B15 B21 B22 B17 -101.0(10)
B16 B21 B22 B17 -38.3(8)
B17 B21 B22 B20 137.5(9)
B15 B21 B22 B20 36.4(9)
B16 B21 B22 B20 99.2(9)
B17 B21 B22 B18 37.8(9)
B20 B21 B22 B18 -99.7(10)
B15 B21 B22 B18 -63.3(13)
B16 B21 B22 B18 -0.5(12)
B20 B19 B22 B21 36.8(10)
B18 B19 B22 B21 -101.2(11)
B13 B19 B22 B21 -63.5(13)
B14 B19 B22 B21 -1.1(14)
B20 B19 B22 B17 100.4(11)
B18 B19 B22 B17 -37.6(9)
B13 B19 B22 B17 0.1(13)
B14 B19 B22 B17 62.6(13)
B18 B19 B22 B20 -138.0(10)
B13 B19 B22 B20 -100.3(10)
B14 B19 B22 B20 -37.8(9)
B20 B19 B22 B18 138.0(10)
B13 B19 B22 B18 37.7(9)
B14 B19 B22 B18 100.2(10)
C11 B17 B22 B21 98.4(9)
B16 B17 B22 B21 38.9(8)
B18 B17 B22 B21 138.3(8)
C11 B17 B22 B19 -2.6(12)
B21 B17 B22 B19 -101.0(10)
B16 B17 B22 B19 -62.0(12)
B18 B17 B22 B19 37.3(9)
C11 B17 B22 B20 59.8(12)
B21 B17 B22 B20 -38.6(9)
B16 B17 B22 B20 0.3(13)
B18 B17 B22 B20 99.7(10)
C11 B17 B22 B18 -39.9(8)
B21 B17 B22 B18 -138.3(8)
B16 B17 B22 B18 -99.4(9)
B14 B20 B22 B21 -99.1(11)
B19 B20 B22 B21 -139.6(10)
B15 B20 B22 B21 -36.1(9)
B14 B20 B22 B19 40.5(10)
B15 B20 B22 B19 103.5(11)
B21 B20 B22 B19 139.6(10)
B14 B20 B22 B17 -61.0(13)
B19 B20 B22 B17 -101.5(10)
B15 B20 B22 B17 2.0(13)
B21 B20 B22 B17 38.1(9)
B14 B20 B22 B18 3.1(15)
B19 B20 B22 B18 -37.4(10)
B15 B20 B22 B18 66.1(14)
B21 B20 B22 B18 102.2(12)
C11 B18 B22 B21 2.7(12)
B13 B18 B22 B21 62.8(13)
B19 B18 B22 B21 101.3(10)
B17 B18 B22 B21 -37.4(9)
C11 B18 B22 B19 -98.6(9)
B13 B18 B22 B19 -38.5(9)
B17 B18 B22 B19 -138.6(9)
C11 B18 B22 B17 40.1(8)
B13 B18 B22 B17 100.2(10)
B19 B18 B22 B17 138.6(9)
C11 B18 B22 B20 -61.8(13)
B13 B18 B22 B20 -1.7(15)
B19 B18 B22 B20 36.8(10)
B17 B18 B22 B20 -101.9(12)
N1 N2 C3 C4 -138.2(8)
Ir1 N2 C3 C4 44.1(10)
N1 N2 C3 C8 45.9(10)
Ir1 N2 C3 C8 -131.7(7)
N2 C3 C4 C5 178.4(9)
C8 C3 C4 C5 -5.6(13)
C3 C4 C5 C6 5.6(15)
C4 C5 C6 O1 174.9(9)
C4 C5 C6 C7 0.2(17)
C9 O1 C6 C5 -178.4(12)
C9 O1 C6 C7 -3.5(17)
C5 C6 C7 C8 -5.5(16)
O1 C6 C7 C8 -180.0(9)
C6 C7 C8 C3 5.2(14)
C4 C3 C8 C7 0.0(13)
N2 C3 C8 C7 175.9(8)
B20 B14 C10 C12 152.7(8)
B15 B14 C10 C12 111.0(9)
B13 B14 C10 C12 -107.1(9)
B19 B14 C10 C12 -146.4(8)
B20 B14 C10 C11 -62.1(11)
B15 B14 C10 C11 -103.8(8)
B13 B14 C10 C11 38.1(8)
B19 B14 C10 C11 -1.2(11)
B20 B14 C10 B16 4.7(12)
B15 B14 C10 B16 -37.0(8)
B13 B14 C10 B16 104.9(8)
B19 B14 C10 B16 65.6(11)
B20 B14 C10 B13 -100.2(9)
B15 B14 C10 B13 -141.9(8)
B19 B14 C10 B13 -39.3(8)
B20 B14 C10 B15 41.7(9)
B13 B14 C10 B15 141.9(8)
B19 B14 C10 B15 102.6(9)
C11 B16 C10 C12 107.7(8)
B17 B16 C10 C12 144.7(8)
B15 B16 C10 C12 -113.0(8)
B21 B16 C10 C12 -154.1(8)
B17 B16 C10 C11 37.0(8)
B15 B16 C10 C11 139.3(9)
B21 B16 C10 C11 98.3(9)
C11 B16 C10 B14 -102.6(8)
B17 B16 C10 B14 -65.6(11)
B15 B16 C10 B14 36.7(9)
B21 B16 C10 B14 -4.3(11)
C11 B16 C10 B13 -32.2(9)
B17 B16 C10 B13 4.8(12)
B15 B16 C10 B13 107.0(9)
B21 B16 C10 B13 66.0(10)
C11 B16 C10 B15 -139.3(9)
B17 B16 C10 B15 -102.3(10)
B21 B16 C10 B15 -41.0(8)
C11 B13 C10 C12 -107.3(9)
B18 B13 C10 C12 -143.4(9)
B14 B13 C10 C12 113.7(8)
B19 B13 C10 C12 153.8(8)
B18 B13 C10 C11 -36.1(8)
B14 B13 C10 C11 -139.0(8)
B19 B13 C10 C11 -98.9(9)
C11 B13 C10 B14 139.0(8)
B18 B13 C10 B14 102.9(10)
B19 B13 C10 B14 40.1(8)
C11 B13 C10 B16 32.3(9)
B18 B13 C10 B16 -3.8(12)
B14 B13 C10 B16 -106.7(9)
B19 B13 C10 B16 -66.6(11)
C11 B13 C10 B15 102.0(9)
B18 B13 C10 B15 65.9(11)
B14 B13 C10 B15 -37.0(8)
B19 B13 C10 B15 3.1(11)
B14 B15 C10 C12 -112.0(9)
B16 B15 C10 C12 106.0(9)
B20 B15 C10 C12 -151.4(8)
B21 B15 C10 C12 146.8(9)
B14 B15 C10 C11 104.2(8)
B16 B15 C10 C11 -37.8(8)
B20 B15 C10 C11 64.8(10)
B21 B15 C10 C11 3.0(11)
B16 B15 C10 B14 -142.0(9)
B20 B15 C10 B14 -39.4(8)
B21 B15 C10 B14 -101.2(10)
B14 B15 C10 B16 142.0(9)
B20 B15 C10 B16 102.6(10)
B21 B15 C10 B16 40.8(9)
B14 B15 C10 B13 37.5(8)
B16 B15 C10 B13 -104.5(9)
B20 B15 C10 B13 -1.9(11)
B21 B15 C10 B13 -63.7(11)
C12 C10 C11 B16 -106.7(9)
B14 C10 C11 B16 106.4(9)
B13 C10 C11 B16 145.8(9)
B15 C10 C11 B16 38.7(9)
C12 C10 C11 B13 107.6(9)
B14 C10 C11 B13 -39.3(8)
B16 C10 C11 B13 -145.8(9)
B15 C10 C11 B13 -107.0(9)
C12 C10 C11 B18 146.0(8)
B14 C10 C11 B18 -0.9(11)
B16 C10 C11 B18 -107.3(10)
B13 C10 C11 B18 38.4(8)
B15 C10 C11 B18 -68.6(10)
C12 C10 C11 B17 -145.9(8)
B14 C10 C11 B17 67.2(10)
B16 C10 C11 B17 -39.2(9)
B13 C10 C11 B17 106.6(10)
B15 C10 C11 B17 -0.5(11)
B17 B16 C11 C10 -138.4(9)
B15 B16 C11 C10 -35.6(7)
B21 B16 C11 C10 -98.5(8)
C10 B16 C11 B13 33.3(8)
B17 B16 C11 B13 -105.2(10)
B15 B16 C11 B13 -2.4(12)
B21 B16 C11 B13 -65.3(10)
C10 B16 C11 B18 102.5(9)
B17 B16 C11 B18 -35.9(9)
B15 B16 C11 B18 66.9(11)
B21 B16 C11 B18 4.0(11)
C10 B16 C11 B17 138.4(9)
B15 B16 C11 B17 102.8(10)
B21 B16 C11 B17 39.9(8)
B18 B13 C11 C10 139.3(9)
B14 B13 C11 C10 34.7(7)
B19 B13 C11 C10 98.2(9)
C10 B13 C11 B16 -33.0(8)
B18 B13 C11 B16 106.3(10)
B14 B13 C11 B16 1.7(11)
B19 B13 C11 B16 65.2(11)
C10 B13 C11 B18 -139.3(9)
B14 B13 C11 B18 -104.6(9)
B19 B13 C11 B18 -41.1(8)
C10 B13 C11 B17 -102.5(9)
B18 B13 C11 B17 36.8(9)
B14 B13 C11 B17 -67.8(10)
B19 B13 C11 B17 -4.3(12)
B13 B18 C11 C10 -38.5(8)
B19 B18 C11 C10 2.6(11)
B22 B18 C11 C10 63.4(10)
B17 B18 C11 C10 103.4(9)
B13 B18 C11 B16 -106.1(9)
B19 B18 C11 B16 -65.0(11)
B22 B18 C11 B16 -4.2(12)
B17 B18 C11 B16 35.8(9)
B19 B18 C11 B13 41.1(9)
B22 B18 C11 B13 101.9(10)
B17 B18 C11 B13 141.9(9)
B13 B18 C11 B17 -141.9(9)
B19 B18 C11 B17 -100.9(10)
B22 B18 C11 B17 -40.1(8)
B21 B17 C11 C10 -2.3(12)
B22 B17 C11 C10 -63.6(11)
B16 B17 C11 C10 38.7(8)
B18 B17 C11 C10 -104.5(9)
B21 B17 C11 B16 -41.1(9)
B22 B17 C11 B16 -102.4(10)
B18 B17 C11 B16 -143.3(10)
B21 B17 C11 B13 65.6(12)
B22 B17 C11 B13 4.4(12)
B16 B17 C11 B13 106.7(9)
B18 B17 C11 B13 -36.5(9)
B21 B17 C11 B18 102.2(11)
B22 B17 C11 B18 40.9(9)
B16 B17 C11 B18 143.3(10)
Ir1 O2 C12 O3 7.7(15)
Ir1 O2 C12 C10 -173.8(5)
C11 C10 C12 O2 -168.4(8)
B14 C10 C12 O2 -24.8(12)
B16 C10 C12 O2 122.6(9)
B13 C10 C12 O2 -99.2(10)
B15 C10 C12 O2 49.6(12)
C11 C10 C12 O3 10.4(11)
B14 C10 C12 O3 154.0(9)
B16 C10 C12 O3 -58.6(10)
B13 C10 C12 O3 79.6(11)
B15 C10 C12 O3 -131.6(9)
C17 C13 C14 C15 -4.4(9)
C18 C13 C14 C15 -169.8(8)
Ir1 C13 C14 C15 63.3(6)
C17 C13 C14 C19 170.4(8)
C18 C13 C14 C19 5.0(13)
Ir1 C13 C14 C19 -121.9(9)
C17 C13 C14 Ir1 -67.7(5)
C18 C13 C14 Ir1 126.9(8)
C13 C14 C15 C16 4.1(9)
C19 C14 C15 C16 -170.6(9)
Ir1 C14 C15 C16 64.6(6)
C13 C14 C15 C20 179.2(8)
C19 C14 C15 C20 4.4(14)
Ir1 C14 C15 C20 -120.4(9)
C13 C14 C15 Ir1 -60.4(5)
C19 C14 C15 Ir1 124.8(9)
C14 C15 C16 C17 -2.2(9)
C20 C15 C16 C17 -177.3(8)
Ir1 C15 C16 C17 59.2(6)
C14 C15 C16 C21 169.0(8)
C20 C15 C16 C21 -6.1(14)
Ir1 C15 C16 C21 -129.6(9)
C14 C15 C16 Ir1 -61.4(5)
C20 C15 C16 Ir1 123.4(9)
C14 C13 C17 C16 3.0(9)
C18 C13 C17 C16 168.9(7)
Ir1 C13 C17 C16 -63.0(5)
C14 C13 C17 C22 -173.8(8)
C18 C13 C17 C22 -7.8(13)
Ir1 C13 C17 C22 120.2(9)
C14 C13 C17 Ir1 66.0(5)
C18 C13 C17 Ir1 -128.1(8)
C15 C16 C17 C13 -0.5(9)
C21 C16 C17 C13 -172.3(7)
Ir1 C16 C17 C13 58.3(5)
C15 C16 C17 C22 176.2(9)
C21 C16 C17 C22 4.4(14)
Ir1 C16 C17 C22 -125.0(10)
C15 C16 C17 Ir1 -58.8(6)
C21 C16 C17 Ir1 129.4(8)
